data_4507932
loop_
_publ_author_name
'Li, Zhong-Yi'
'Wang, Yu-Xian'
'Zhu, Jiang'
'Liu, Shu-Qin'
'Xin, Gang'
'Zhang, Jian-Jun'
'Huang, He-Qing'
'Duan, Chun-Ying'

_publ_section_title
;
 Three Series of 3d--4f Heterometallic Polymers Based on [LnCu6] or
 [Ln6Cu24] Clusters and Formate Bridges: Displaying Significant
 Magnetocaloric Effect
;
_journal_issue 8
_journal_name_full 'Crystal Growth &amp; Design'
_journal_page_first 3429
_journal_paper_doi 10.1021/cg400333d
_journal_volume 13
_journal_year 2013
_chemical_formula_sum 'C15 H82 Cl6 Cu6 Dy2 N6 O71'
_chemical_formula_weight 2401.81
_chemical_name_systematic
; 
 ? 
;
_space_group_IT_number 2
_symmetry_cell_setting triclinic
_symmetry_space_group_name_Hall '-P 1'
_symmetry_space_group_name_H-M 'P -1'
_atom_sites_solution_hydrogens geom
_atom_sites_solution_primary direct
_atom_sites_solution_secondary difmap
_audit_creation_method SHELXL-97
_cell_angle_alpha 84.834(2)
_cell_angle_beta 76.451(2)
_cell_angle_gamma 64.080(2)
_cell_formula_units_Z 2
_cell_length_a 13.4553(5)
_cell_length_b 15.1834(5)
_cell_length_c 20.1340(7)
_cell_measurement_reflns_used 9096
_cell_measurement_temperature 293(2)
_cell_measurement_theta_max 29.821
_cell_measurement_theta_min 2.193
_cell_volume 3596.2(2)
_computing_cell_refinement 'Bruker SMART'
_computing_data_collection 'Bruker SMART'
_computing_data_reduction 'Bruker SAINT'
_computing_molecular_graphics 'Bruker SHELXTL'
_computing_publication_material 'Bruker SHELXTL'
_computing_structure_refinement 'SHELXL-97 (Sheldrick, 1997)'
_computing_structure_solution 'SHELXS-97 (Sheldrick, 1990)'
_diffrn_ambient_temperature 293(2)
_diffrn_measured_fraction_theta_full 0.996
_diffrn_measured_fraction_theta_max 0.996
_diffrn_measurement_device_type 'CCD area detector'
_diffrn_measurement_method 'phi and omega scans'
_diffrn_radiation_monochromator graphite
_diffrn_radiation_source 'fine-focus sealed tube'
_diffrn_radiation_type MoK\a
_diffrn_radiation_wavelength 0.71073
_diffrn_reflns_av_R_equivalents 0.0478
_diffrn_reflns_av_sigmaI/netI 0.0533
_diffrn_reflns_limit_h_max 14
_diffrn_reflns_limit_h_min -15
_diffrn_reflns_limit_k_max 18
_diffrn_reflns_limit_k_min -18
_diffrn_reflns_limit_l_max 23
_diffrn_reflns_limit_l_min -23
_diffrn_reflns_number 41197
_diffrn_reflns_theta_full 25.00
_diffrn_reflns_theta_max 25.00
_diffrn_reflns_theta_min 1.72
_exptl_absorpt_coefficient_mu 4.149
_exptl_absorpt_correction_T_max 1.000000
_exptl_absorpt_correction_T_min 0.547596
_exptl_absorpt_correction_type multi-scan
_exptl_crystal_colour blue
_exptl_crystal_density_diffrn 2.218
_exptl_crystal_density_method 'not measured'
_exptl_crystal_description block
_exptl_crystal_F_000 2380
_exptl_crystal_size_max 0.16
_exptl_crystal_size_mid 0.11
_exptl_crystal_size_min 0.08
_platon_squeeze_details
;
;
_refine_diff_density_max 1.886
_refine_diff_density_min -1.593
_refine_diff_density_rms 0.112
_refine_ls_extinction_method none
_refine_ls_goodness_of_fit_ref 1.041
_refine_ls_hydrogen_treatment constr
_refine_ls_matrix_type full
_refine_ls_number_parameters 550
_refine_ls_number_reflns 12586
_refine_ls_number_restraints 36
_refine_ls_restrained_S_all 1.047
_refine_ls_R_factor_all 0.0415
_refine_ls_R_factor_gt 0.0355
_refine_ls_shift/su_max 0.001
_refine_ls_shift/su_mean 0.000
_refine_ls_structure_factor_coef Fsqd
_refine_ls_weighting_details 'calc w=1/[\s^2^(Fo^2^)+(0.0493P)^2^+0.0000P] where P=(Fo^2^+2Fc^2^)/3'
_refine_ls_weighting_scheme calc
_refine_ls_wR_factor_gt 0.0944
_refine_ls_wR_factor_ref 0.0966
_reflns_number_gt 10375
_reflns_number_total 12586
_reflns_threshold_expression >2sigma(I)
_cod_data_source_file cg400333d_si_002.cif
_cod_data_source_block 3
_cod_depositor_comments
;
The following automatic conversions were performed:

'_symmetry_cell_setting' value 'Triclinic' changed to 'triclinic'
according to /home/saulius/struct/CIF-dictionaries/cif_core.dic
dictionary named 'cif_core.dic' version 2.4.2 from 2011-04-26.

Automatic conversion script
Id: cif_fix_values 1891 2012-01-12 08:04:46Z andrius 
;
_cod_original_sg_symbol_H-M 'P-1   '
_cod_database_code 4507932

loop_
_symmetry_equiv_pos_as_xyz
'x, y, z'
'-x, -y, -z'

loop_
_atom_site_label
_atom_site_type_symbol
_atom_site_fract_x
_atom_site_fract_y
_atom_site_fract_z
_atom_site_U_iso_or_equiv
_atom_site_adp_type
_atom_site_occupancy
_atom_site_symmetry_multiplicity
_atom_site_calc_flag
_atom_site_refinement_flags
Dy1 Dy 0.127262(17) 0.052021(14) 0.226265(9) 0.02329(7) Uani 1 1 d .
Dy2 Dy 0.46345(2) -0.547018(16) 0.278515(13) 0.03830(8) Uani 1 1 d .
Cu1 Cu 0.00171(5) -0.00956(4) 0.38297(3) 0.03147(14) Uani 1 1 d .
Cu2 Cu -0.10549(5) 0.25359(4) 0.18663(3) 0.03256(14) Uani 1 1 d .
Cu3 Cu 0.26536(5) 0.17244(4) 0.27684(3) 0.03573(15) Uani 1 1 d .
Cu4 Cu 0.15722(5) -0.18455(4) 0.26921(3) 0.03038(14) Uani 1 1 d .
Cu5 Cu 0.40849(5) 0.00952(4) 0.16853(3) 0.03354(14) Uani 1 1 d .
Cu6 Cu 0.05133(5) 0.07946(4) 0.06955(3) 0.03190(14) Uani 1 1 d .
O1 O -0.0478(3) 0.0880(2) 0.31170(15) 0.0304(7) Uani 1 1 d .
O2 O -0.2022(3) 0.2102(2) 0.28540(16) 0.0421(9) Uani 1 1 d .
O3 O 0.0255(3) 0.2304(2) 0.22650(16) 0.0317(7) Uani 1 1 d .
O4 O 0.1118(3) 0.3104(2) 0.25993(19) 0.0462(9) Uani 1 1 d .
O5 O 0.1665(3) 0.1080(2) 0.32351(15) 0.0333(7) Uani 1 1 d .
O6 O 0.0781(3) 0.0801(3) 0.42536(16) 0.0437(9) Uani 1 1 d .
O7 O 0.1142(3) -0.0920(2) 0.19211(15) 0.0292(7) Uani 1 1 d .
O8 O 0.0669(3) -0.0817(2) 0.09190(16) 0.0385(8) Uani 1 1 d .
O9 O 0.3255(3) -0.0720(2) 0.20585(16) 0.0315(7) Uani 1 1 d .
O10 O 0.3511(3) -0.2241(2) 0.23051(18) 0.0424(9) Uani 1 1 d .
O11 O 0.1923(3) 0.0431(2) 0.10100(14) 0.0320(7) Uani 1 1 d .
O12 O 0.3752(3) 0.0046(3) 0.06213(17) 0.0473(9) Uani 1 1 d .
O13 O 0.3813(3) 0.2153(3) 0.22567(19) 0.0446(9) Uani 1 1 d .
O14 O 0.4820(3) 0.0983(2) 0.14373(19) 0.0443(9) Uani 1 1 d .
O15 O 0.1742(3) -0.2605(2) 0.35277(16) 0.0402(9) Uani 1 1 d .
O16 O 0.3017(3) -0.4028(2) 0.30353(17) 0.0425(9) Uani 1 1 d .
O17 O -0.2146(3) 0.2728(2) 0.13056(17) 0.0408(8) Uani 1 1 d .
O18 O -0.3656(3) 0.3782(3) 0.20152(18) 0.0461(9) Uani 1 1 d .
O19 O 0.2618(3) 0.1174(2) 0.19530(15) 0.0285(7) Uani 1 1 d .
O20 O 0.1433(2) -0.0696(2) 0.31461(14) 0.0258(7) Uani 1 1 d .
O21 O -0.0245(2) 0.1118(2) 0.16535(14) 0.0274(7) Uani 1 1 d .
O22 O 0.0538(3) -0.1149(2) 0.44958(16) 0.0429(9) Uani 1 1 d .
O23 O -0.0927(3) 0.1256(3) 0.03908(16) 0.0414(8) Uani 1 1 d .
N1 N -0.1527(4) 0.0634(3) 0.4360(2) 0.0449(11) Uani 1 1 d U
H1A H -0.1836 0.0218 0.4524 0.054 Uiso 1 1 calc R
H1B H -0.1510 0.0942 0.4716 0.054 Uiso 1 1 calc R
N2 N -0.1591(4) 0.3920(3) 0.2163(2) 0.0486(12) Uani 1 1 d .
H2A H -0.1899 0.4332 0.1841 0.058 Uiso 1 1 calc R
H2B H -0.2125 0.4051 0.2553 0.058 Uiso 1 1 calc R
N3 N 0.2555(4) 0.2137(4) 0.3688(2) 0.0570(13) Uani 1 1 d U
H3A H 0.3251 0.1975 0.3757 0.068 Uiso 1 1 calc R
H3B H 0.2149 0.2790 0.3742 0.068 Uiso 1 1 calc R
N4 N 0.1574(4) -0.2796(3) 0.2086(2) 0.0456(11) Uani 1 1 d .
H4A H 0.2292 -0.3212 0.1902 0.055 Uiso 1 1 calc R
H4B H 0.1223 -0.3146 0.2329 0.055 Uiso 1 1 calc R
N5 N 0.5448(4) -0.1146(3) 0.1540(2) 0.0473(11) Uani 1 1 d .
H5A H 0.5739 -0.1269 0.1090 0.057 Uiso 1 1 calc R
H5B H 0.5974 -0.1117 0.1732 0.057 Uiso 1 1 calc R
N6 N 0.1495(4) 0.0511(3) -0.02215(19) 0.0410(10) Uani 1 1 d U
H6A H 0.1458 0.0018 -0.0416 0.049 Uiso 1 1 calc R
H6B H 0.1262 0.1043 -0.0484 0.049 Uiso 1 1 calc R
C1 C -0.2214(5) 0.1359(5) 0.3916(3) 0.0693(19) Uani 1 1 d U
H1C H -0.2776 0.1164 0.3842 0.083 Uiso 1 1 calc R
H1D H -0.2613 0.1990 0.4151 0.083 Uiso 1 1 calc R
C2 C -0.1543(4) 0.1466(4) 0.3251(2) 0.0375(11) Uani 1 1 d U
C3 C -0.0658(5) 0.4057(4) 0.2269(3) 0.0548(16) Uani 1 1 d .
H3C H -0.0912 0.4499 0.2655 0.066 Uiso 1 1 calc R
H3D H -0.0381 0.4359 0.1869 0.066 Uiso 1 1 calc R
C4 C 0.0319(4) 0.3085(3) 0.2405(2) 0.0361(11) Uani 1 1 d .
C5 C 0.1991(7) 0.1619(6) 0.4172(3) 0.0732(18) Uani 1 1 d U
H5C H 0.1433 0.2083 0.4525 0.088 Uiso 1 1 calc R
H5D H 0.2553 0.1117 0.4392 0.088 Uiso 1 1 calc R
C6 C 0.1415(4) 0.1146(4) 0.3880(2) 0.0392(12) Uani 1 1 d U
C7 C 0.0990(6) -0.2272(4) 0.1544(3) 0.0509(15) Uani 1 1 d .
H7A H 0.0223 -0.2218 0.1661 0.061 Uiso 1 1 calc R
H7B H 0.1373 -0.2650 0.1122 0.061 Uiso 1 1 calc R
C8 C 0.0946(4) -0.1256(3) 0.1431(2) 0.0336(11) Uani 1 1 d .
C9 C 0.5123(5) -0.1941(4) 0.1863(3) 0.0508(15) Uani 1 1 d .
H9A H 0.5439 -0.2480 0.1537 0.061 Uiso 1 1 calc R
H9B H 0.5464 -0.2182 0.2255 0.061 Uiso 1 1 calc R
C10 C 0.3873(4) -0.1638(4) 0.2090(2) 0.0341(11) Uani 1 1 d .
C11 C 0.2627(5) 0.0244(6) -0.0172(3) 0.0676(18) Uani 1 1 d U
H11A H 0.2881 0.0704 -0.0435 0.081 Uiso 1 1 calc R
H11B H 0.3101 -0.0398 -0.0383 0.081 Uiso 1 1 calc R
C12 C 0.2811(4) 0.0216(4) 0.0530(2) 0.0363(11) Uani 1 1 d U
C13 C 0.4549(5) 0.1778(4) 0.1736(3) 0.0478(14) Uani 1 1 d .
H13A H 0.4958 0.2130 0.1537 0.057 Uiso 1 1 calc R
C14 C 0.2421(5) -0.3492(4) 0.3551(3) 0.0482(15) Uani 1 1 d .
H14A H 0.2487 -0.3768 0.3979 0.058 Uiso 1 1 calc R
C15 C -0.3206(5) 0.3270(4) 0.1509(3) 0.0443(13) Uani 1 1 d .
H15A H -0.3678 0.3270 0.1237 0.053 Uiso 1 1 calc R
O28 O 0.5063(3) -0.4197(3) 0.2260(2) 0.0623(12) Uani 1 1 d .
O27 O 0.5579(4) -0.7141(3) 0.3049(3) 0.0775(15) Uani 1 1 d .
O31 O 0.3297(4) -0.6116(3) 0.2820(3) 0.0899(18) Uani 1 1 d .
O32 O 0.4077(4) -0.5247(4) 0.1706(2) 0.0864(16) Uani 1 1 d .
O30 O 0.3849(5) -0.5624(3) 0.3958(2) 0.0928(18) Uani 1 1 d .
O29 O 0.5840(7) -0.5310(5) 0.3389(3) 0.123(2) Uani 1 1 d .
O26 O 0.4410(4) 0.0146(3) 0.2905(2) 0.0661(12) Uani 1 1 d .
O25 O 0.0261(4) 0.2606(3) 0.0742(2) 0.0694(12) Uani 1 1 d .
O24 O -0.0503(3) -0.1188(3) 0.3254(2) 0.0585(11) Uani 1 1 d .

loop_
_atom_site_aniso_label
_atom_site_aniso_U_11
_atom_site_aniso_U_22
_atom_site_aniso_U_33
_atom_site_aniso_U_23
_atom_site_aniso_U_13
_atom_site_aniso_U_12
Dy1 0.02140(12) 0.02438(11) 0.02178(11) -0.00163(8) -0.00269(8) -0.00839(9)
Dy2 0.03305(15) 0.02687(12) 0.04540(15) 0.00097(10) -0.00500(11) -0.00605(10)
Cu1 0.0284(3) 0.0336(3) 0.0221(3) 0.0011(2) -0.0011(2) -0.0063(2)
Cu2 0.0295(3) 0.0267(3) 0.0354(3) -0.0032(2) -0.0096(3) -0.0045(2)
Cu3 0.0358(4) 0.0415(3) 0.0354(3) -0.0059(3) -0.0036(3) -0.0224(3)
Cu4 0.0361(3) 0.0260(3) 0.0263(3) 0.0006(2) -0.0073(2) -0.0107(2)
Cu5 0.0242(3) 0.0331(3) 0.0404(3) -0.0013(2) -0.0006(3) -0.0125(3)
Cu6 0.0285(3) 0.0409(3) 0.0221(3) -0.0035(2) -0.0047(2) -0.0107(3)
O1 0.0242(18) 0.0305(16) 0.0271(16) -0.0001(13) -0.0041(13) -0.0040(14)
O2 0.0274(19) 0.0437(19) 0.0335(18) 0.0093(15) -0.0031(15) 0.0009(16)
O3 0.0293(18) 0.0229(15) 0.0426(18) -0.0019(13) -0.0095(15) -0.0098(14)
O4 0.037(2) 0.0346(18) 0.065(2) -0.0091(17) -0.0149(19) -0.0098(17)
O5 0.0360(19) 0.0446(18) 0.0257(17) -0.0014(13) -0.0052(14) -0.0233(16)
O6 0.055(2) 0.049(2) 0.0295(18) -0.0038(15) 0.0001(17) -0.0281(19)
O7 0.0334(19) 0.0283(15) 0.0282(16) 0.0014(12) -0.0134(14) -0.0122(14)
O8 0.052(2) 0.0383(18) 0.0295(17) -0.0030(14) -0.0178(16) -0.0180(17)
O9 0.0209(17) 0.0288(16) 0.0388(18) -0.0002(13) 0.0005(14) -0.0087(14)
O10 0.034(2) 0.0281(17) 0.050(2) 0.0000(15) 0.0021(17) -0.0051(16)
O11 0.0261(18) 0.0478(19) 0.0196(15) -0.0018(13) -0.0033(13) -0.0140(15)
O12 0.032(2) 0.067(2) 0.0367(19) -0.0066(17) 0.0000(16) -0.0186(19)
O13 0.038(2) 0.044(2) 0.056(2) -0.0020(17) -0.0069(18) -0.0237(18)
O14 0.038(2) 0.044(2) 0.057(2) -0.0053(17) -0.0031(17) -0.0250(17)
O15 0.044(2) 0.0278(17) 0.0300(17) 0.0033(13) -0.0048(15) -0.0004(15)
O16 0.037(2) 0.0308(17) 0.042(2) -0.0032(15) -0.0028(17) -0.0018(16)
O17 0.029(2) 0.0400(18) 0.0402(19) -0.0073(15) -0.0053(15) -0.0025(16)
O18 0.036(2) 0.0424(19) 0.049(2) -0.0099(17) -0.0055(17) -0.0062(17)
O19 0.0249(17) 0.0288(15) 0.0286(16) -0.0055(12) -0.0013(13) -0.0096(14)
O20 0.0230(16) 0.0268(15) 0.0212(14) -0.0011(12) -0.0027(12) -0.0056(13)
O21 0.0241(17) 0.0290(15) 0.0228(15) -0.0053(12) -0.0040(13) -0.0052(13)
O22 0.048(2) 0.0384(18) 0.0268(17) 0.0034(14) -0.0030(16) -0.0081(17)
O23 0.036(2) 0.050(2) 0.0323(17) -0.0080(15) -0.0126(15) -0.0091(17)
N1 0.033(2) 0.051(2) 0.034(2) 0.0021(19) 0.0047(19) -0.009(2)
N2 0.045(3) 0.033(2) 0.060(3) -0.007(2) -0.017(2) -0.005(2)
N3 0.056(3) 0.071(3) 0.052(3) -0.016(2) -0.009(2) -0.032(3)
N4 0.064(3) 0.034(2) 0.045(2) 0.0056(19) -0.024(2) -0.022(2)
N5 0.028(2) 0.050(3) 0.059(3) -0.001(2) -0.004(2) -0.015(2)
N6 0.039(2) 0.056(3) 0.027(2) -0.0027(18) -0.0054(18) -0.020(2)
C1 0.037(3) 0.082(4) 0.053(3) 0.028(3) -0.002(3) -0.001(3)
C2 0.028(3) 0.046(3) 0.031(2) -0.004(2) -0.001(2) -0.010(2)
C3 0.055(4) 0.030(3) 0.073(4) -0.003(3) -0.016(3) -0.011(3)
C4 0.036(3) 0.031(2) 0.035(3) -0.002(2) -0.009(2) -0.008(2)
C5 0.084(4) 0.089(4) 0.060(4) -0.008(3) -0.013(3) -0.048(3)
C6 0.040(3) 0.051(3) 0.027(3) -0.010(2) -0.005(2) -0.020(2)
C7 0.074(4) 0.046(3) 0.049(3) 0.000(2) -0.028(3) -0.033(3)
C8 0.041(3) 0.028(2) 0.029(2) -0.0054(19) -0.004(2) -0.012(2)
C9 0.037(3) 0.037(3) 0.063(4) 0.010(3) -0.002(3) -0.007(2)
C10 0.028(3) 0.040(3) 0.029(2) -0.003(2) 0.000(2) -0.013(2)
C11 0.045(3) 0.108(4) 0.036(3) -0.005(3) -0.007(3) -0.019(3)
C12 0.032(3) 0.042(3) 0.027(2) 0.000(2) -0.005(2) -0.009(2)
C13 0.037(3) 0.046(3) 0.061(4) 0.007(3) -0.001(3) -0.024(3)
C14 0.055(4) 0.034(3) 0.036(3) 0.004(2) -0.001(3) -0.006(3)
C15 0.037(3) 0.044(3) 0.050(3) -0.003(3) -0.016(3) -0.012(3)
O28 0.038(2) 0.042(2) 0.091(3) 0.015(2) -0.004(2) -0.0101(18)
O27 0.046(3) 0.053(2) 0.103(4) 0.026(2) -0.011(3) -0.001(2)
O31 0.069(3) 0.056(3) 0.140(5) -0.023(3) 0.006(3) -0.033(3)
O32 0.070(3) 0.131(4) 0.053(3) -0.014(3) -0.017(2) -0.034(3)
O30 0.118(5) 0.066(3) 0.054(3) 0.015(2) 0.005(3) -0.016(3)
O29 0.178(7) 0.135(5) 0.097(4) 0.016(4) -0.087(5) -0.078(5)
O26 0.064(3) 0.076(3) 0.063(3) 0.003(2) -0.016(2) -0.033(2)
O25 0.072(3) 0.069(3) 0.071(3) 0.009(2) -0.018(2) -0.034(2)
O24 0.046(2) 0.065(3) 0.065(3) 0.002(2) -0.013(2) -0.023(2)

loop_
_atom_type_symbol
_atom_type_description
_atom_type_scat_dispersion_real
_atom_type_scat_dispersion_imag
_atom_type_scat_source
C C 0.0033 0.0016 'International Tables Vol C Tables 4.2.6.8 and 6.1.1.4'
H H 0.0000 0.0000 'International Tables Vol C Tables 4.2.6.8 and 6.1.1.4'
N N 0.0061 0.0033 'International Tables Vol C Tables 4.2.6.8 and 6.1.1.4'
O O 0.0106 0.0060 'International Tables Vol C Tables 4.2.6.8 and 6.1.1.4'
Cl Cl 0.1484 0.1585 'International Tables Vol C Tables 4.2.6.8 and 6.1.1.4'
Cu Cu 0.3201 1.2651 'International Tables Vol C Tables 4.2.6.8 and 6.1.1.4'
Dy Dy -0.1892 4.4098 'International Tables Vol C Tables 4.2.6.8 and 6.1.1.4'

loop_
_geom_angle_atom_site_label_1
_geom_angle_atom_site_label_2
_geom_angle_atom_site_label_3
_geom_angle
_geom_angle_site_symmetry_1
_geom_angle_site_symmetry_3
O19 Dy1 O21 116.86(10) . .
O19 Dy1 O20 120.85(10) . .
O21 Dy1 O20 122.29(10) . .
O19 Dy1 O1 136.58(10) . .
O21 Dy1 O1 73.17(10) . .
O20 Dy1 O1 66.00(10) . .
O19 Dy1 O7 134.97(10) . .
O21 Dy1 O7 73.60(10) . .
O20 Dy1 O7 66.36(10) . .
O1 Dy1 O7 88.24(10) . .
O19 Dy1 O3 71.76(10) . .
O21 Dy1 O3 66.25(10) . .
O20 Dy1 O3 133.42(10) . .
O1 Dy1 O3 75.78(10) . .
O7 Dy1 O3 139.52(10) . .
O19 Dy1 O5 65.93(10) . .
O21 Dy1 O5 136.20(10) . .
O20 Dy1 O5 72.23(10) . .
O1 Dy1 O5 78.44(10) . .
O7 Dy1 O5 138.40(10) . .
O3 Dy1 O5 74.96(11) . .
O19 Dy1 O11 71.16(10) . .
O21 Dy1 O11 66.08(10) . .
O20 Dy1 O11 133.87(10) . .
O1 Dy1 O11 138.85(10) . .
O7 Dy1 O11 75.38(10) . .
O3 Dy1 O11 92.51(10) . .
O5 Dy1 O11 137.09(11) . .
O19 Dy1 O9 65.79(10) . .
O21 Dy1 O9 136.32(10) . .
O20 Dy1 O9 71.92(10) . .
O1 Dy1 O9 137.83(10) . .
O7 Dy1 O9 77.38(10) . .
O3 Dy1 O9 137.52(10) . .
O5 Dy1 O9 86.50(11) . .
O11 Dy1 O9 75.50(10) . .
O19 Dy1 Cu5 31.96(7) . .
O21 Dy1 Cu5 129.76(7) . .
O20 Dy1 Cu5 100.75(7) . .
O1 Dy1 Cu5 155.33(7) . .
O7 Dy1 Cu5 105.89(7) . .
O3 Dy1 Cu5 103.49(7) . .
O5 Dy1 Cu5 77.63(8) . .
O11 Dy1 Cu5 65.48(8) . .
O9 Dy1 Cu5 34.37(7) . .
O19 Dy1 Cu3 32.03(7) . .
O21 Dy1 Cu3 130.25(7) . .
O20 Dy1 Cu3 100.57(7) . .
O1 Dy1 Cu3 107.50(7) . .
O7 Dy1 Cu3 153.92(7) . .
O3 Dy1 Cu3 66.03(8) . .
O5 Dy1 Cu3 34.33(7) . .
O11 Dy1 Cu3 102.97(8) . .
O9 Dy1 Cu3 77.05(7) . .
Cu5 Dy1 Cu3 52.539(14) . .
O19 Dy1 Cu1 132.22(7) . .
O21 Dy1 Cu1 102.15(7) . .
O20 Dy1 Cu1 33.16(6) . .
O1 Dy1 Cu1 33.67(7) . .
O7 Dy1 Cu1 80.21(7) . .
O3 Dy1 Cu1 102.88(7) . .
O5 Dy1 Cu1 66.90(7) . .
O11 Dy1 Cu1 155.04(8) . .
O9 Dy1 Cu1 104.28(7) . .
Cu5 Dy1 Cu1 127.690(15) . .
Cu3 Dy1 Cu1 101.223(15) . .
O16 Dy2 O18 143.61(13) . 1_645
O16 Dy2 O29 103.3(2) . .
O18 Dy2 O29 80.3(2) 1_645 .
O16 Dy2 O28 72.30(13) . .
O18 Dy2 O28 74.09(13) 1_645 .
O29 Dy2 O28 74.1(2) . .
O16 Dy2 O27 146.79(14) . .
O18 Dy2 O27 69.39(14) 1_645 .
O29 Dy2 O27 82.5(2) . .
O28 Dy2 O27 139.30(15) . .
O16 Dy2 O31 82.28(15) . .
O18 Dy2 O31 115.89(15) 1_645 .
O29 Dy2 O31 144.6(2) . .
O28 Dy2 O31 138.92(19) . .
O27 Dy2 O31 75.37(18) . .
O16 Dy2 O30 76.15(15) . .
O18 Dy2 O30 137.83(16) 1_645 .
O29 Dy2 O30 75.0(2) . .
O28 Dy2 O30 128.60(18) . .
O27 Dy2 O30 73.90(16) . .
O31 Dy2 O30 72.5(2) . .
O16 Dy2 O32 81.22(15) . .
O18 Dy2 O32 77.07(15) 1_645 .
O29 Dy2 O32 145.7(2) . .
O28 Dy2 O32 75.12(19) . .
O27 Dy2 O32 112.4(2) . .
O31 Dy2 O32 69.4(2) . .
O30 Dy2 O32 137.7(2) . .
O20 Cu1 N1 168.75(15) . .
O20 Cu1 O1 84.60(12) . .
N1 Cu1 O1 84.73(15) . .
O20 Cu1 O22 93.01(13) . .
N1 Cu1 O22 97.42(16) . .
O1 Cu1 O22 175.81(13) . .
O20 Cu1 O6 89.01(12) . .
N1 Cu1 O6 94.93(17) . .
O1 Cu1 O6 92.02(13) . .
O22 Cu1 O6 91.37(14) . .
O20 Cu1 Dy1 42.54(8) . .
N1 Cu1 Dy1 127.49(13) . .
O1 Cu1 Dy1 43.22(9) . .
O22 Cu1 Dy1 134.99(10) . .
O6 Cu1 Dy1 82.89(8) . .
O17 Cu2 O21 92.30(13) . .
O17 Cu2 O3 169.17(13) . .
O21 Cu2 O3 84.23(12) . .
O17 Cu2 N2 99.62(17) . .
O21 Cu2 N2 167.85(17) . .
O3 Cu2 N2 83.62(16) . .
O17 Cu2 O2 96.17(14) . .
O21 Cu2 O2 85.78(12) . .
O3 Cu2 O2 93.81(13) . .
N2 Cu2 O2 95.22(17) . .
O17 Cu2 Dy1 134.46(10) . .
O21 Cu2 Dy1 42.15(9) . .
O3 Cu2 Dy1 42.94(8) . .
N2 Cu2 Dy1 125.88(14) . .
O2 Cu2 Dy1 82.99(8) . .
O19 Cu3 N3 169.52(18) . .
O19 Cu3 O13 91.77(14) . .
N3 Cu3 O13 98.24(18) . .
O19 Cu3 O5 83.75(12) . .
N3 Cu3 O5 85.91(17) . .
O13 Cu3 O5 171.00(14) . .
O19 Cu3 O4 88.27(13) . .
N3 Cu3 O4 93.67(18) . .
O13 Cu3 O4 96.44(14) . .
O5 Cu3 O4 91.24(14) . .
O19 Cu3 Dy1 40.54(9) . .
N3 Cu3 Dy1 129.40(15) . .
O13 Cu3 Dy1 132.31(11) . .
O5 Cu3 Dy1 43.79(9) . .
O4 Cu3 Dy1 84.13(9) . .
O15 Cu4 O20 91.59(13) . .
O15 Cu4 N4 100.30(16) . .
O20 Cu4 N4 167.61(15) . .
O15 Cu4 O7 170.50(13) . .
O20 Cu4 O7 84.16(12) . .
N4 Cu4 O7 83.56(15) . .
O15 Cu4 O10 95.27(14) . .
O20 Cu4 O10 87.37(12) . .
N4 Cu4 O10 94.95(17) . .
O7 Cu4 O10 93.03(13) . .
O15 Cu4 Dy1 133.67(10) . .
O20 Cu4 Dy1 42.13(8) . .
N4 Cu4 Dy1 126.02(12) . .
O7 Cu4 Dy1 43.05(8) . .
O10 Cu4 Dy1 82.96(8) . .
O19 Cu5 N5 168.83(16) . .
O19 Cu5 O14 91.83(14) . .
N5 Cu5 O14 98.17(17) . .
O19 Cu5 O9 83.86(12) . .
N5 Cu5 O9 85.64(16) . .
O14 Cu5 O9 172.43(14) . .
O19 Cu5 O12 90.45(13) . .
N5 Cu5 O12 93.44(17) . .
O14 Cu5 O12 95.99(15) . .
O9 Cu5 O12 90.28(14) . .
O19 Cu5 Dy1 40.51(9) . .
N5 Cu5 Dy1 129.54(13) . .
O14 Cu5 Dy1 132.26(10) . .
O9 Cu5 Dy1 44.10(8) . .
O12 Cu5 Dy1 84.26(9) . .
O21 Cu6 N6 169.47(16) . .
O21 Cu6 O11 85.43(12) . .
N6 Cu6 O11 84.95(15) . .
O21 Cu6 O23 93.34(13) . .
N6 Cu6 O23 95.97(16) . .
O11 Cu6 O23 175.99(14) . .
O21 Cu6 O8 87.86(11) . .
N6 Cu6 O8 96.36(15) . .
O11 Cu6 O8 89.75(13) . .
O23 Cu6 O8 94.03(14) . .
O21 Cu6 Dy1 42.30(9) . .
N6 Cu6 Dy1 128.59(13) . .
O11 Cu6 Dy1 43.78(8) . .
O23 Cu6 Dy1 135.44(9) . .
O8 Cu6 Dy1 82.53(8) . .
C2 O1 Cu1 114.6(3) . .
C2 O1 Dy1 142.3(3) . .
Cu1 O1 Dy1 103.11(12) . .
C2 O2 Cu2 123.4(3) . .
C4 O3 Cu2 114.8(3) . .
C4 O3 Dy1 141.7(3) . .
Cu2 O3 Dy1 103.43(12) . .
C4 O4 Cu3 122.9(3) . .
C6 O5 Cu3 115.2(3) . .
C6 O5 Dy1 142.8(3) . .
Cu3 O5 Dy1 101.88(12) . .
C6 O6 Cu1 123.5(3) . .
C8 O7 Cu4 115.7(3) . .
C8 O7 Dy1 141.5(3) . .
Cu4 O7 Dy1 102.75(12) . .
C8 O8 Cu6 122.3(3) . .
C10 O9 Cu5 115.6(3) . .
C10 O9 Dy1 142.8(3) . .
Cu5 O9 Dy1 101.53(12) . .
C10 O10 Cu4 123.4(3) . .
C12 O11 Cu6 114.6(3) . .
C12 O11 Dy1 142.7(3) . .
Cu6 O11 Dy1 102.61(12) . .
C12 O12 Cu5 122.8(3) . .
C13 O13 Cu3 128.1(3) . .
C13 O14 Cu5 126.4(3) . .
C14 O15 Cu4 124.7(3) . .
C14 O16 Dy2 137.4(3) . .
C15 O17 Cu2 121.8(3) . .
C15 O18 Dy2 142.7(4) . 1_465
Cu5 O19 Cu3 105.66(15) . .
Cu5 O19 Dy1 107.53(13) . .
Cu3 O19 Dy1 107.43(13) . .
Cu1 O20 Cu4 113.00(15) . .
Cu1 O20 Dy1 104.31(12) . .
Cu4 O20 Dy1 104.97(12) . .
Cu6 O21 Cu2 114.47(14) . .
Cu6 O21 Dy1 104.80(12) . .
Cu2 O21 Dy1 104.60(12) . .
C1 N1 Cu1 109.3(3) . .
C1 N1 H1A 109.8 . .
Cu1 N1 H1A 109.8 . .
C1 N1 H1B 109.8 . .
Cu1 N1 H1B 109.8 . .
H1A N1 H1B 108.3 . .
C3 N2 Cu2 109.2(3) . .
C3 N2 H2A 109.8 . .
Cu2 N2 H2A 109.8 . .
C3 N2 H2B 109.8 . .
Cu2 N2 H2B 109.8 . .
H2A N2 H2B 108.3 . .
C5 N3 Cu3 106.3(4) . .
C5 N3 H3A 110.5 . .
Cu3 N3 H3A 110.5 . .
C5 N3 H3B 110.5 . .
Cu3 N3 H3B 110.5 . .
H3A N3 H3B 108.7 . .
C7 N4 Cu4 109.4(3) . .
C7 N4 H4A 109.8 . .
Cu4 N4 H4A 109.8 . .
C7 N4 H4B 109.8 . .
Cu4 N4 H4B 109.8 . .
H4A N4 H4B 108.2 . .
C9 N5 Cu5 107.9(3) . .
C9 N5 H5A 110.1 . .
Cu5 N5 H5A 110.1 . .
C9 N5 H5B 110.1 . .
Cu5 N5 H5B 110.1 . .
H5A N5 H5B 108.4 . .
C11 N6 Cu6 109.2(3) . .
C11 N6 H6A 109.8 . .
Cu6 N6 H6A 109.8 . .
C11 N6 H6B 109.8 . .
Cu6 N6 H6B 109.8 . .
H6A N6 H6B 108.3 . .
C2 C1 N1 113.5(5) . .
C2 C1 H1C 108.9 . .
N1 C1 H1C 108.9 . .
C2 C1 H1D 108.9 . .
N1 C1 H1D 108.9 . .
H1C C1 H1D 107.7 . .
O2 C2 O1 124.1(4) . .
O2 C2 C1 119.1(5) . .
O1 C2 C1 116.9(5) . .
N2 C3 C4 112.3(4) . .
N2 C3 H3C 109.1 . .
C4 C3 H3C 109.1 . .
N2 C3 H3D 109.1 . .
C4 C3 H3D 109.1 . .
H3C C3 H3D 107.9 . .
O4 C4 O3 125.2(4) . .
O4 C4 C3 119.4(4) . .
O3 C4 C3 115.4(5) . .
N3 C5 C6 116.6(5) . .
N3 C5 H5C 108.1 . .
C6 C5 H5C 108.1 . .
N3 C5 H5D 108.1 . .
C6 C5 H5D 108.1 . .
H5C C5 H5D 107.3 . .
O6 C6 O5 123.6(5) . .
O6 C6 C5 122.0(5) . .
O5 C6 C5 114.3(5) . .
N4 C7 C8 112.8(4) . .
N4 C7 H7A 109.0 . .
C8 C7 H7A 109.0 . .
N4 C7 H7B 109.0 . .
C8 C7 H7B 109.0 . .
H7A C7 H7B 107.8 . .
O8 C8 O7 126.3(4) . .
O8 C8 C7 118.9(4) . .
O7 C8 C7 114.7(4) . .
C10 C9 N5 115.0(4) . .
C10 C9 H9A 108.5 . .
N5 C9 H9A 108.5 . .
C10 C9 H9B 108.5 . .
N5 C9 H9B 108.5 . .
H9A C9 H9B 107.5 . .
O10 C10 O9 124.5(4) . .
O10 C10 C9 120.5(4) . .
O9 C10 C9 115.0(4) . .
N6 C11 C12 115.9(5) . .
N6 C11 H11A 108.3 . .
C12 C11 H11A 108.3 . .
N6 C11 H11B 108.3 . .
C12 C11 H11B 108.3 . .
H11A C11 H11B 107.4 . .
O12 C12 O11 124.2(4) . .
O12 C12 C11 120.5(5) . .
O11 C12 C11 115.2(5) . .
O13 C13 O14 129.0(5) . .
O13 C13 H13A 115.5 . .
O14 C13 H13A 115.5 . .
O16 C14 O15 124.4(5) . .
O16 C14 H14A 117.8 . .
O15 C14 H14A 117.8 . .
O18 C15 O17 126.8(5) . .
O18 C15 H15A 116.6 . .
O17 C15 H15A 116.6 . .

loop_
_geom_bond_atom_site_label_1
_geom_bond_atom_site_label_2
_geom_bond_distance
_geom_bond_site_symmetry_2
Dy1 O19 2.363(3) .
Dy1 O21 2.419(3) .
Dy1 O20 2.420(3) .
Dy1 O1 2.439(3) .
Dy1 O7 2.440(3) .
Dy1 O3 2.443(3) .
Dy1 O5 2.452(3) .
Dy1 O11 2.463(3) .
Dy1 O9 2.463(3) .
Dy1 Cu5 3.4678(6) .
Dy1 Cu3 3.4676(6) .
Dy1 Cu1 3.4691(6) .
Dy2 O16 2.302(3) .
Dy2 O18 2.312(3) 1_645
Dy2 O29 2.343(6) .
Dy2 O28 2.347(4) .
Dy2 O27 2.364(4) .
Dy2 O31 2.383(5) .
Dy2 O30 2.386(4) .
Dy2 O32 2.409(5) .
Cu1 O20 1.958(3) .
Cu1 N1 1.961(4) .
Cu1 O1 1.975(3) .
Cu1 O22 1.981(3) .
Cu1 O6 2.342(4) .
Cu2 O17 1.964(4) .
Cu2 O21 1.976(3) .
Cu2 O3 1.986(3) .
Cu2 N2 1.998(4) .
Cu2 O2 2.320(3) .
Cu3 O19 1.927(3) .
Cu3 N3 1.965(4) .
Cu3 O13 1.983(4) .
Cu3 O5 1.998(3) .
Cu3 O4 2.278(4) .
Cu4 O15 1.953(3) .
Cu4 O20 1.960(3) .
Cu4 N4 1.970(4) .
Cu4 O7 2.009(3) .
Cu4 O10 2.353(4) .
Cu5 O19 1.925(3) .
Cu5 N5 1.956(4) .
Cu5 O14 1.964(3) .
Cu5 O9 1.998(3) .
Cu5 O12 2.303(4) .
Cu6 O21 1.953(3) .
Cu6 N6 1.960(4) .
Cu6 O11 1.971(3) .
Cu6 O23 1.978(4) .
Cu6 O8 2.374(3) .
O1 C2 1.291(6) .
O2 C2 1.243(6) .
O3 C4 1.285(6) .
O4 C4 1.241(6) .
O5 C6 1.264(6) .
O6 C6 1.258(6) .
O7 C8 1.278(5) .
O8 C8 1.218(6) .
O9 C10 1.278(6) .
O10 C10 1.218(6) .
O11 C12 1.282(5) .
O12 C12 1.232(6) .
O13 C13 1.238(6) .
O14 C13 1.262(6) .
O15 C14 1.258(6) .
O16 C14 1.256(6) .
O17 C15 1.281(6) .
O18 C15 1.205(6) .
O18 Dy2 2.312(3) 1_465
N1 C1 1.478(7) .
N1 H1A 0.9000 .
N1 H1B 0.9000 .
N2 C3 1.424(8) .
N2 H2A 0.9000 .
N2 H2B 0.9000 .
N3 C5 1.477(8) .
N3 H3A 0.9000 .
N3 H3B 0.9000 .
N4 C7 1.464(7) .
N4 H4A 0.9000 .
N4 H4B 0.9000 .
N5 C9 1.503(7) .
N5 H5A 0.9000 .
N5 H5B 0.9000 .
N6 C11 1.421(7) .
N6 H6A 0.9000 .
N6 H6B 0.9000 .
C1 C2 1.469(7) .
C1 H1C 0.9700 .
C1 H1D 0.9700 .
C3 C4 1.543(7) .
C3 H3C 0.9700 .
C3 H3D 0.9700 .
C5 C6 1.498(8) .
C5 H5C 0.9700 .
C5 H5D 0.9700 .
C7 C8 1.517(7) .
C7 H7A 0.9700 .
C7 H7B 0.9700 .
C9 C10 1.500(7) .
C9 H9A 0.9700 .
C9 H9B 0.9700 .
C11 C12 1.485(7) .
C11 H11A 0.9700 .
C11 H11B 0.9700 .
C13 H13A 0.9300 .
C14 H14A 0.9300 .
C15 H15A 0.9300 .

loop_
_platon_squeeze_void_nr
_platon_squeeze_void_average_x
_platon_squeeze_void_average_y
_platon_squeeze_void_average_z
_platon_squeeze_void_volume
_platon_squeeze_void_count_electrons
_platon_squeeze_void_content
1 0.007 0.426 0.589 1793 886 ' '
